data_2234879
loop_
_publ_author_name
'Pang, Yuan-Yuan'
'Yu, Kai'
'Sun, Bin'
'Guo, Dian-Shun'

_publ_section_title
;
 6-Chloro-<i>N</i>^4^,<i>N</i>^4^-dimethylpyrimidine-2,4-diamine
;
_journal_coeditor_code ZQ2159
_journal_issue 5
_journal_name_full 'Acta Crystallographica Section E'
_journal_page_first o1294
_journal_page_last o1295
_journal_paper_doi 10.1107/S1600536812013517
_journal_volume 68
_journal_year 2012
_chemical_formula_iupac 'C6 H9 Cl N4'
_chemical_formula_moiety 'C6 H9 Cl N4'
_chemical_formula_sum 'C6 H9 Cl N4'
_chemical_formula_weight 172.62
_chemical_name_systematic
;
6-Chloro-<i>N</i>^4^,<i>N</i>^4^-dimethylpyrimidine-2,4-diamine
;
_space_group_IT_number 2
_symmetry_cell_setting triclinic
_symmetry_space_group_name_Hall '-P 1'
_symmetry_space_group_name_H-M 'P -1'
_atom_sites_solution_hydrogens geom
_atom_sites_solution_primary direct
_atom_sites_solution_secondary difmap
_audit_creation_method SHELXL-97
_cell_angle_alpha 100.114(3)
_cell_angle_beta 94.421(4)
_cell_angle_gamma 100.524(4)
_cell_formula_units_Z 8
_cell_length_a 7.9438(19)
_cell_length_b 14.225(3)
_cell_length_c 14.895(3)
_cell_measurement_reflns_used 2311
_cell_measurement_temperature 298(2)
_cell_measurement_theta_max 27.741
_cell_measurement_theta_min 2.618
_cell_volume 1618.7(6)
_computing_cell_refinement 'SAINT (Bruker, 1999)'
_computing_data_collection 'SMART (Bruker, 1999)'
_computing_data_reduction 'SAINT (Bruker, 1999)'
_computing_molecular_graphics 'SHELXTL (Sheldrick, 2008)'
_computing_publication_material 'SHELXTL (Sheldrick, 2008)'
_computing_structure_refinement 'SHELXL97 (Sheldrick, 2008)'
_computing_structure_solution 'SHELXS97 (Sheldrick, 2008)'
_diffrn_ambient_temperature 298(2)
_diffrn_measured_fraction_theta_full 0.983
_diffrn_measured_fraction_theta_max 0.983
_diffrn_measurement_device_type 'Bruker SMART CCD area-detector'
_diffrn_measurement_method 'phi and omega scans'
_diffrn_radiation_monochromator graphite
_diffrn_radiation_source 'fine-focus sealed tube'
_diffrn_radiation_type MoK\a
_diffrn_radiation_wavelength 0.71073
_diffrn_reflns_av_R_equivalents 0.0289
_diffrn_reflns_av_sigmaI/netI 0.0693
_diffrn_reflns_limit_h_max 8
_diffrn_reflns_limit_h_min -9
_diffrn_reflns_limit_k_max 16
_diffrn_reflns_limit_k_min -16
_diffrn_reflns_limit_l_max 15
_diffrn_reflns_limit_l_min -17
_diffrn_reflns_number 8239
_diffrn_reflns_theta_full 25.00
_diffrn_reflns_theta_max 25.00
_diffrn_reflns_theta_min 1.48
_exptl_absorpt_coefficient_mu 0.411
_exptl_absorpt_correction_T_max 0.937
_exptl_absorpt_correction_T_min 0.919
_exptl_absorpt_correction_type multi-scan
_exptl_absorpt_process_details '(SADABS; Bruker, 1999)'
_exptl_crystal_colour colourless
_exptl_crystal_density_diffrn 1.417
_exptl_crystal_density_method 'not measured'
_exptl_crystal_description block
_exptl_crystal_F_000 720
_exptl_crystal_size_max 0.21
_exptl_crystal_size_mid 0.18
_exptl_crystal_size_min 0.16
_refine_diff_density_max 0.269
_refine_diff_density_min -0.317
_refine_ls_extinction_method none
_refine_ls_goodness_of_fit_ref 0.970
_refine_ls_hydrogen_treatment constr
_refine_ls_matrix_type full
_refine_ls_number_parameters 405
_refine_ls_number_reflns 5619
_refine_ls_number_restraints 0
_refine_ls_restrained_S_all 0.970
_refine_ls_R_factor_all 0.0914
_refine_ls_R_factor_gt 0.0584
_refine_ls_shift/su_max 0.001
_refine_ls_shift/su_mean 0.000
_refine_ls_structure_factor_coef Fsqd
_refine_ls_weighting_details 'w=1/[\s^2^(Fo^2^)+(0.0681P)^2^] where P=(Fo^2^+2Fc^2^)/3'
_refine_ls_weighting_scheme calc
_refine_ls_wR_factor_gt 0.1260
_refine_ls_wR_factor_ref 0.1358
_reflns_number_gt 3769
_reflns_number_total 5619
_reflns_threshold_expression I>2\s(I)
_cod_data_source_file zq2159.cif
_cod_data_source_block I
_cod_original_cell_volume 1618.7(7)
_cod_database_code 2234879
_cod_database_fobs_code 2234879

loop_
_symmetry_equiv_pos_as_xyz
'x, y, z'
'-x, -y, -z'

loop_
_atom_site_type_symbol
_atom_site_label
_atom_site_fract_x
_atom_site_fract_y
_atom_site_fract_z
_atom_site_U_iso_or_equiv
_atom_site_adp_type
_atom_site_calc_flag
_atom_site_refinement_flags
_atom_site_occupancy
_atom_site_symmetry_multiplicity
N N1 0.3407(3) 0.34115(18) 0.54662(16) 0.0383(6) Uani d . 1 1
N N2 0.4648(3) 0.47960(18) 0.66542(16) 0.0369(6) Uani d . 1 1
N N3 0.5150(4) 0.32771(19) 0.67110(18) 0.0534(8) Uani d . 1 1
N N4 0.1803(4) 0.3573(2) 0.41724(17) 0.0498(8) Uani d . 1 1
N N5 0.3131(3) 0.56029(17) 0.00737(15) 0.0377(6) Uani d . 1 1
N N6 0.2031(3) 0.57494(17) 0.15383(16) 0.0356(6) Uani d . 1 1
N N7 0.4281(4) 0.49791(19) 0.12364(16) 0.0469(8) Uani d . 1 1
N N8 -0.0361(4) 0.64285(19) 0.18002(18) 0.0451(7) Uani d . 1 1
N N9 0.4193(3) 0.08990(18) 0.62696(16) 0.0379(6) Uani d . 1 1
N N10 0.1931(3) -0.03793(18) 0.54295(16) 0.0390(7) Uani d . 1 1
N N11 0.1596(4) 0.12009(19) 0.5723(2) 0.0542(8) Uani d . 1 1
N N12 0.6743(4) 0.0572(2) 0.68555(18) 0.0478(7) Uani d . 1 1
N N13 0.3235(4) 0.9764(2) 0.83692(19) 0.0511(8) Uani d . 1 1
N N14 0.5994(4) 1.03959(18) 0.90517(17) 0.0405(7) Uani d . 1 1
N N15 0.8008(3) 0.93718(19) 0.93227(17) 0.0412(7) Uani d . 1 1
N N16 0.8765(4) 1.10315(19) 0.9711(2) 0.0567(8) Uani d . 1 1
C C1 0.2689(4) 0.3996(2) 0.4992(2) 0.0387(8) Uani d . 1 1
C C2 0.2883(4) 0.4998(2) 0.5353(2) 0.0405(8) Uani d . 1 1
H H2 0.2382 0.5412 0.5047 0.049 Uiso calc R 1 1
C C3 0.3852(4) 0.5320(2) 0.6179(2) 0.0370(8) Uani d . 1 1
C C4 0.4379(4) 0.3849(2) 0.6250(2) 0.0399(8) Uani d . 1 1
C C5 0.1705(5) 0.2558(3) 0.3791(2) 0.0619(11) Uani d . 1 1
H H5A 0.2531 0.2309 0.4139 0.093 Uiso calc R 1 1
H H5B 0.1951 0.2490 0.3164 0.093 Uiso calc R 1 1
H H5C 0.0568 0.2198 0.3815 0.093 Uiso calc R 1 1
C C6 0.1034(5) 0.4146(3) 0.3586(2) 0.0667(11) Uani d . 1 1
H H6A 0.0397 0.4559 0.3942 0.100 Uiso calc R 1 1
H H6B 0.0272 0.3715 0.3092 0.100 Uiso calc R 1 1
H H6C 0.1929 0.4541 0.3340 0.100 Uiso calc R 1 1
C C7 0.0773(4) 0.6171(2) 0.1222(2) 0.0362(8) Uani d . 1 1
C C8 -0.1760(5) 0.6879(3) 0.1505(3) 0.0643(11) Uani d . 1 1
H H8A -0.1297 0.7441 0.1262 0.096 Uiso calc R 1 1
H H8B -0.2361 0.7072 0.2020 0.096 Uiso calc R 1 1
H H8C -0.2544 0.6420 0.1039 0.096 Uiso calc R 1 1
C C9 -0.0343(5) 0.6179(3) 0.2706(2) 0.0570(10) Uani d . 1 1
H H9A -0.1284 0.5649 0.2705 0.086 Uiso calc R 1 1
H H9B -0.0458 0.6735 0.3150 0.086 Uiso calc R 1 1
H H9C 0.0725 0.5990 0.2861 0.086 Uiso calc R 1 1
C C10 0.0687(4) 0.6347(2) 0.0317(2) 0.0376(8) Uani d . 1 1
H H10 -0.0150 0.6648 0.0084 0.045 Uiso calc R 1 1
C C11 0.1901(4) 0.6050(2) -0.01859(19) 0.0363(8) Uani d . 1 1
C C12 0.3096(4) 0.5455(2) 0.09442(19) 0.0348(7) Uani d . 1 1
C C13 0.7969(5) -0.0067(3) 0.6925(2) 0.0623(11) Uani d . 1 1
H H13A 0.7474 -0.0597 0.7204 0.093 Uiso calc R 1 1
H H13B 0.9006 0.0295 0.7293 0.093 Uiso calc R 1 1
H H13C 0.8232 -0.0321 0.6322 0.093 Uiso calc R 1 1
C C14 0.7279(5) 0.1570(2) 0.7337(3) 0.0610(11) Uani d . 1 1
H H14A 0.7736 0.1970 0.6921 0.092 Uiso calc R 1 1
H H14B 0.8149 0.1607 0.7833 0.092 Uiso calc R 1 1
H H14C 0.6306 0.1797 0.7577 0.092 Uiso calc R 1 1
C C15 0.5186(4) 0.0239(2) 0.63617(19) 0.0375(8) Uani d . 1 1
C C16 0.4614(4) -0.0744(2) 0.5956(2) 0.0418(8) Uani d . 1 1
H H16 0.5303 -0.1203 0.5987 0.050 Uiso calc R 1 1
C C17 0.2997(4) -0.0987(2) 0.55161(19) 0.0367(8) Uani d . 1 1
C C18 0.2619(4) 0.0556(2) 0.5810(2) 0.0380(8) Uani d . 1 1
C C19 0.1863(5) 0.8969(3) 0.7904(3) 0.0694(12) Uani d . 1 1
H H19A 0.2290 0.8584 0.7410 0.104 Uiso calc R 1 1
H H19B 0.0928 0.9228 0.7663 0.104 Uiso calc R 1 1
H H19C 0.1462 0.8569 0.8330 0.104 Uiso calc R 1 1
C C20 0.2873(5) 1.0738(3) 0.8461(2) 0.0594(11) Uani d . 1 1
H H20A 0.3797 1.1194 0.8848 0.089 Uiso calc R 1 1
H H20B 0.1816 1.0755 0.8730 0.089 Uiso calc R 1 1
H H20C 0.2765 1.0909 0.7867 0.089 Uiso calc R 1 1
C C21 0.4788(4) 0.9608(2) 0.8677(2) 0.0394(8) Uani d . 1 1
C C22 0.5135(4) 0.8663(2) 0.8614(2) 0.0447(9) Uani d . 1 1
H H22 0.4315 0.8106 0.8359 0.054 Uiso calc R 1 1
C C23 0.6750(5) 0.8624(2) 0.8952(2) 0.0419(8) Uani d . 1 1
C C24 0.7528(4) 1.0241(2) 0.9355(2) 0.0396(8) Uani d . 1 1
Cl Cl1 0.41068(13) 0.65460(6) 0.66924(6) 0.0559(3) Uani d . 1 1
Cl Cl2 0.72990(15) 0.74846(7) 0.89197(7) 0.0725(3) Uani d . 1 1
Cl Cl3 0.21621(13) -0.21962(6) 0.49962(6) 0.0594(3) Uani d . 1 1
Cl Cl4 0.19291(13) 0.62621(7) -0.13080(5) 0.0581(3) Uani d . 1 1
H H7A 0.4312 0.4882 0.1794 0.070 Uiso d R 1 1
H H11B 0.2061 0.1818 0.5803 0.070 Uiso d R 1 1
H H16A 0.8516 1.1614 0.9822 0.070 Uiso d R 1 1
H H3A 0.4991 0.2653 0.6522 0.070 Uiso d R 1 1
H H7B 0.5017 0.4822 0.0852 0.070 Uiso d R 1 1
H H16B 0.9661 1.0935 1.0027 0.070 Uiso d R 1 1
H H3B 0.5805 0.3546 0.7235 0.070 Uiso d R 1 1
H H11A 0.0579 0.1009 0.5408 0.070 Uiso d R 1 1

loop_
_atom_site_aniso_label
_atom_site_aniso_U_11
_atom_site_aniso_U_22
_atom_site_aniso_U_33
_atom_site_aniso_U_12
_atom_site_aniso_U_13
_atom_site_aniso_U_23
N1 0.0343(17) 0.0405(16) 0.0382(14) 0.0061(13) -0.0005(12) 0.0055(12)
N2 0.0337(17) 0.0400(16) 0.0369(14) 0.0079(13) 0.0031(12) 0.0067(12)
N3 0.066(2) 0.0450(17) 0.0496(17) 0.0224(16) -0.0095(15) 0.0045(13)
N4 0.047(2) 0.060(2) 0.0405(16) 0.0082(15) -0.0063(14) 0.0101(14)
N5 0.0362(17) 0.0406(16) 0.0368(15) 0.0086(13) 0.0070(12) 0.0070(11)
N6 0.0336(17) 0.0365(15) 0.0388(14) 0.0103(13) 0.0078(12) 0.0078(11)
N7 0.050(2) 0.0593(19) 0.0398(15) 0.0284(16) 0.0106(13) 0.0122(13)
N8 0.0385(18) 0.0476(17) 0.0540(17) 0.0158(14) 0.0164(14) 0.0101(13)
N9 0.0298(16) 0.0432(16) 0.0411(15) 0.0069(13) -0.0009(12) 0.0115(12)
N10 0.0314(17) 0.0422(17) 0.0415(15) 0.0040(14) -0.0016(12) 0.0093(12)
N11 0.0368(19) 0.0418(17) 0.081(2) 0.0086(14) -0.0111(16) 0.0110(14)
N12 0.0370(18) 0.0517(19) 0.0523(17) 0.0066(15) -0.0087(14) 0.0122(14)
N13 0.0315(18) 0.059(2) 0.0599(18) 0.0097(15) -0.0050(14) 0.0063(14)
N14 0.0359(18) 0.0409(16) 0.0439(15) 0.0071(14) 0.0011(13) 0.0086(12)
N15 0.0354(17) 0.0395(17) 0.0452(15) 0.0040(14) -0.0049(13) 0.0062(12)
N16 0.048(2) 0.0376(17) 0.077(2) 0.0010(15) -0.0156(16) 0.0083(14)
C1 0.0256(19) 0.049(2) 0.0412(18) 0.0038(16) 0.0070(15) 0.0107(15)
C2 0.033(2) 0.050(2) 0.0437(19) 0.0134(16) 0.0066(15) 0.0154(15)
C3 0.032(2) 0.0403(19) 0.0410(18) 0.0072(16) 0.0159(15) 0.0094(14)
C4 0.033(2) 0.046(2) 0.0418(18) 0.0081(16) 0.0063(15) 0.0116(16)
C5 0.061(3) 0.060(3) 0.050(2) -0.008(2) -0.0051(19) -0.0023(17)
C6 0.054(3) 0.095(3) 0.051(2) 0.019(2) -0.0105(19) 0.017(2)
C7 0.034(2) 0.0230(17) 0.0479(18) 0.0003(15) 0.0042(15) 0.0028(13)
C8 0.047(3) 0.069(3) 0.086(3) 0.029(2) 0.020(2) 0.015(2)
C9 0.057(3) 0.059(2) 0.058(2) 0.010(2) 0.0266(19) 0.0089(17)
C10 0.035(2) 0.0297(18) 0.0488(19) 0.0062(15) 0.0008(16) 0.0107(14)
C11 0.039(2) 0.0290(17) 0.0374(17) -0.0008(15) 0.0005(15) 0.0074(13)
C12 0.033(2) 0.0321(18) 0.0383(17) 0.0067(15) 0.0053(15) 0.0040(13)
C13 0.041(2) 0.076(3) 0.071(3) 0.018(2) -0.009(2) 0.017(2)
C14 0.050(3) 0.053(2) 0.073(3) -0.0062(19) -0.019(2) 0.0236(19)
C15 0.031(2) 0.047(2) 0.0357(17) 0.0060(16) 0.0044(15) 0.0143(14)
C16 0.033(2) 0.048(2) 0.0485(19) 0.0157(17) 0.0056(16) 0.0128(16)
C17 0.034(2) 0.0422(19) 0.0354(17) 0.0076(16) 0.0033(15) 0.0108(14)
C18 0.030(2) 0.046(2) 0.0405(17) 0.0097(17) 0.0055(15) 0.0134(15)
C19 0.038(2) 0.088(3) 0.076(3) 0.006(2) -0.010(2) 0.014(2)
C20 0.052(3) 0.074(3) 0.061(2) 0.032(2) 0.0055(19) 0.0148(19)
C21 0.035(2) 0.043(2) 0.0380(17) 0.0033(17) 0.0050(15) 0.0064(14)
C22 0.039(2) 0.042(2) 0.0471(19) -0.0002(17) -0.0058(16) 0.0035(15)
C23 0.046(2) 0.037(2) 0.0430(18) 0.0104(17) -0.0022(17) 0.0085(14)
C24 0.038(2) 0.039(2) 0.0386(17) 0.0002(17) 0.0019(15) 0.0080(14)
Cl1 0.0686(7) 0.0406(5) 0.0582(5) 0.0122(5) 0.0097(5) 0.0062(4)
Cl2 0.0785(8) 0.0406(6) 0.0913(7) 0.0163(5) -0.0270(6) 0.0051(5)
Cl3 0.0610(7) 0.0407(5) 0.0700(6) 0.0063(5) -0.0074(5) 0.0037(4)
Cl4 0.0674(7) 0.0670(6) 0.0436(5) 0.0108(5) 0.0059(4) 0.0233(4)

loop_
_atom_type_symbol
_atom_type_description
_atom_type_scat_dispersion_real
_atom_type_scat_dispersion_imag
_atom_type_scat_source
C C 0.0033 0.0016 'International Tables Vol C Tables 4.2.6.8 and 6.1.1.4'
H H 0.0000 0.0000 'International Tables Vol C Tables 4.2.6.8 and 6.1.1.4'
N N 0.0061 0.0033 'International Tables Vol C Tables 4.2.6.8 and 6.1.1.4'
Cl Cl 0.1484 0.1585 'International Tables Vol C Tables 4.2.6.8 and 6.1.1.4'

loop_
_geom_angle_atom_site_label_1
_geom_angle_atom_site_label_2
_geom_angle_atom_site_label_3
_geom_angle
C4 N1 C1 116.3(3)
C3 N2 C4 113.1(3)
C4 N3 H3A 122.0
C4 N3 H3B 118.9
H3A N3 H3B 119.1
C1 N4 C5 121.6(3)
C1 N4 C6 121.2(3)
C5 N4 C6 116.9(3)
C11 N5 C12 113.1(3)
C12 N6 C7 117.2(2)
C12 N7 H7A 118.4
C12 N7 H7B 116.9
H7A N7 H7B 124.6
C7 N8 C9 121.4(3)
C7 N8 C8 121.0(3)
C9 N8 C8 117.3(3)
C18 N9 C15 116.7(3)
C17 N10 C18 113.7(3)
C18 N11 H11B 119.1
C18 N11 H11A 120.3
H11B N11 H11A 117.1
C15 N12 C14 122.1(3)
C15 N12 C13 121.0(3)
C14 N12 C13 116.9(3)
C21 N13 C20 121.8(3)
C21 N13 C19 121.7(3)
C20 N13 C19 116.5(3)
C24 N14 C21 116.9(3)
C23 N15 C24 112.7(3)
C24 N16 H16A 120.6
C24 N16 H16B 116.8
H16A N16 H16B 117.8
N4 C1 N1 116.8(3)
N4 C1 C2 122.5(3)
N1 C1 C2 120.7(3)
C3 C2 C1 115.4(3)
C3 C2 H2 122.3
C1 C2 H2 122.3
N2 C3 C2 126.7(3)
N2 C3 Cl1 114.8(2)
C2 C3 Cl1 118.5(2)
N1 C4 N2 127.6(3)
N1 C4 N3 116.7(3)
N2 C4 N3 115.7(3)
N4 C5 H5A 109.5
N4 C5 H5B 109.5
H5A C5 H5B 109.5
N4 C5 H5C 109.5
H5A C5 H5C 109.5
H5B C5 H5C 109.5
N4 C6 H6A 109.5
N4 C6 H6B 109.5
H6A C6 H6B 109.5
N4 C6 H6C 109.5
H6A C6 H6C 109.5
H6B C6 H6C 109.5
N8 C7 N6 117.9(3)
N8 C7 C10 121.8(3)
N6 C7 C10 120.4(3)
N8 C8 H8A 109.5
N8 C8 H8B 109.5
H8A C8 H8B 109.5
N8 C8 H8C 109.5
H8A C8 H8C 109.5
H8B C8 H8C 109.5
N8 C9 H9A 109.5
N8 C9 H9B 109.5
H9A C9 H9B 109.5
N8 C9 H9C 109.5
H9A C9 H9C 109.5
H9B C9 H9C 109.5
C11 C10 C7 115.4(3)
C11 C10 H10 122.3
C7 C10 H10 122.3
N5 C11 C10 127.1(3)
N5 C11 Cl4 114.1(2)
C10 C11 Cl4 118.8(2)
N6 C12 N7 117.7(3)
N6 C12 N5 126.5(3)
N7 C12 N5 115.8(3)
N12 C13 H13A 109.5
N12 C13 H13B 109.5
H13A C13 H13B 109.5
N12 C13 H13C 109.5
H13A C13 H13C 109.5
H13B C13 H13C 109.5
N12 C14 H14A 109.5
N12 C14 H14B 109.5
H14A C14 H14B 109.5
N12 C14 H14C 109.5
H14A C14 H14C 109.5
H14B C14 H14C 109.5
N12 C15 N9 117.0(3)
N12 C15 C16 122.0(3)
N9 C15 C16 120.9(3)
C17 C16 C15 115.9(3)
C17 C16 H16 122.1
C15 C16 H16 122.1
N10 C17 C16 126.1(3)
N10 C17 Cl3 114.6(2)
C16 C17 Cl3 119.3(2)
N9 C18 N10 126.6(3)
N9 C18 N11 117.6(3)
N10 C18 N11 115.8(3)
N13 C19 H19A 109.5
N13 C19 H19B 109.5
H19A C19 H19B 109.5
N13 C19 H19C 109.5
H19A C19 H19C 109.5
H19B C19 H19C 109.5
N13 C20 H20A 109.5
N13 C20 H20B 109.5
H20A C20 H20B 109.5
N13 C20 H20C 109.5
H20A C20 H20C 109.5
H20B C20 H20C 109.5
N14 C21 N13 116.9(3)
N14 C21 C22 121.0(3)
N13 C21 C22 122.1(3)
C23 C22 C21 115.3(3)
C23 C22 H22 122.4
C21 C22 H22 122.4
N15 C23 C22 126.9(3)
N15 C23 Cl2 114.3(2)
C22 C23 Cl2 118.8(3)
N14 C24 N16 117.3(3)
N14 C24 N15 127.2(3)
N16 C24 N15 115.5(3)

loop_
_geom_bond_atom_site_label_1
_geom_bond_atom_site_label_2
_geom_bond_distance
N1 C4 1.333(4)
N1 C1 1.353(4)
N2 C3 1.321(4)
N2 C4 1.347(4)
N3 C4 1.350(4)
N3 H3A 0.8649
N3 H3B 0.8870
N4 C1 1.343(4)
N4 C5 1.441(4)
N4 C6 1.467(4)
N5 C11 1.329(4)
N5 C12 1.351(3)
N6 C12 1.338(4)
N6 C7 1.351(4)
N7 C12 1.344(4)
N7 H7A 0.8654
N7 H7B 0.8789
N8 C7 1.348(4)
N8 C9 1.453(4)
N8 C8 1.456(4)
N9 C18 1.341(4)
N9 C15 1.350(4)
N10 C17 1.330(4)
N10 C18 1.346(4)
N11 C18 1.348(4)
N11 H11B 0.8716
N11 H11A 0.8741
N12 C15 1.349(4)
N12 C14 1.444(4)
N12 C13 1.458(4)
N13 C21 1.353(4)
N13 C20 1.450(4)
N13 C19 1.452(5)
N14 C24 1.337(4)
N14 C21 1.338(4)
N15 C23 1.325(4)
N15 C24 1.353(4)
N16 C24 1.348(4)
N16 H16A 0.8773
N16 H16B 0.8682
C1 C2 1.409(4)
C2 C3 1.357(4)
C2 H2 0.9300
C3 Cl1 1.746(3)
C5 H5A 0.9600
C5 H5B 0.9600
C5 H5C 0.9600
C6 H6A 0.9600
C6 H6B 0.9600
C6 H6C 0.9600
C7 C10 1.411(4)
C8 H8A 0.9600
C8 H8B 0.9600
C8 H8C 0.9600
C9 H9A 0.9600
C9 H9B 0.9600
C9 H9C 0.9600
C10 C11 1.349(4)
C10 H10 0.9300
C11 Cl4 1.751(3)
C13 H13A 0.9600
C13 H13B 0.9600
C13 H13C 0.9600
C14 H14A 0.9600
C14 H14B 0.9600
C14 H14C 0.9600
C15 C16 1.399(4)
C16 C17 1.352(4)
C16 H16 0.9300
C17 Cl3 1.742(3)
C19 H19A 0.9600
C19 H19B 0.9600
C19 H19C 0.9600
C20 H20A 0.9600
C20 H20B 0.9600
C20 H20C 0.9600
C21 C22 1.409(4)
C22 C23 1.356(4)
C22 H22 0.9300
C23 Cl2 1.747(3)

loop_
_geom_hbond_atom_site_label_D
_geom_hbond_atom_site_label_H
_geom_hbond_atom_site_label_A
_geom_hbond_site_symmetry_A
_geom_hbond_distance_DH
_geom_hbond_distance_HA
_geom_hbond_distance_DA
_geom_hbond_angle_DHA
N11 H11B N1 . 0.87 2.48 3.310(4) 160.6
N3 H3A N9 . 0.86 2.41 3.264(4) 167.8
N16 H16B N15 2_777 0.87 2.17 3.038(4) 173.7
N11 H11A N10 2_556 0.87 2.21 3.086(4) 174.3
N7 H7B N5 2_665 0.88 2.19 3.064(3) 178.1
N3 H3B N6 2_666 0.89 2.35 3.230(4) 169.4
N7 H7A N2 2_666 0.87 2.33 3.136(3) 155.1

loop_
_geom_torsion_atom_site_label_1
_geom_torsion_atom_site_label_2
_geom_torsion_atom_site_label_3
_geom_torsion_atom_site_label_4
_geom_torsion
C5 N4 C1 N1 -3.6(5)
C6 N4 C1 N1 -177.5(3)
C5 N4 C1 C2 176.3(3)
C6 N4 C1 C2 2.4(5)
C4 N1 C1 N4 175.7(3)
C4 N1 C1 C2 -4.2(4)
N4 C1 C2 C3 -178.4(3)
N1 C1 C2 C3 1.4(5)
C4 N2 C3 C2 -1.8(5)
C4 N2 C3 Cl1 178.1(2)
C1 C2 C3 N2 1.8(5)
C1 C2 C3 Cl1 -178.2(2)
C1 N1 C4 N2 4.4(5)
C1 N1 C4 N3 -177.7(3)
C3 N2 C4 N1 -1.5(5)
C3 N2 C4 N3 -179.4(3)
C9 N8 C7 N6 -5.8(5)
C8 N8 C7 N6 -179.5(3)
C9 N8 C7 C10 175.3(3)
C8 N8 C7 C10 1.6(5)
C12 N6 C7 N8 176.8(3)
C12 N6 C7 C10 -4.3(4)
N8 C7 C10 C11 -179.9(3)
N6 C7 C10 C11 1.2(4)
C12 N5 C11 C10 -0.3(5)
C12 N5 C11 Cl4 179.4(2)
C7 C10 C11 N5 1.2(5)
C7 C10 C11 Cl4 -178.6(2)
C7 N6 C12 N7 -175.9(3)
C7 N6 C12 N5 5.5(5)
C11 N5 C12 N6 -3.2(5)
C11 N5 C12 N7 178.2(3)
C14 N12 C15 N9 5.5(5)
C13 N12 C15 N9 -174.5(3)
C14 N12 C15 C16 -174.8(3)
C13 N12 C15 C16 5.3(5)
C18 N9 C15 N12 -177.3(3)
C18 N9 C15 C16 2.9(4)
N12 C15 C16 C17 177.1(3)
N9 C15 C16 C17 -3.2(5)
C18 N10 C17 C16 1.8(5)
C18 N10 C17 Cl3 -178.0(2)
C15 C16 C17 N10 0.8(5)
C15 C16 C17 Cl3 -179.5(2)
C15 N9 C18 N10 -0.2(5)
C15 N9 C18 N11 179.0(3)
C17 N10 C18 N9 -2.1(5)
C17 N10 C18 N11 178.7(3)
C24 N14 C21 N13 -180.0(3)
C24 N14 C21 C22 0.4(4)
C20 N13 C21 N14 -1.5(5)
C19 N13 C21 N14 176.5(3)
C20 N13 C21 C22 178.1(3)
C19 N13 C21 C22 -3.9(5)
N14 C21 C22 C23 -0.3(4)
N13 C21 C22 C23 -179.9(3)
C24 N15 C23 C22 1.0(5)
C24 N15 C23 Cl2 -178.6(2)
C21 C22 C23 N15 -0.4(5)
C21 C22 C23 Cl2 179.2(2)
C21 N14 C24 N16 178.2(3)
C21 N14 C24 N15 0.3(5)
C23 N15 C24 N14 -1.0(5)
C23 N15 C24 N16 -178.8(3)

loop_
_cod_related_entry_id
_cod_related_entry_database
_cod_related_entry_code
1 ChemSpider 220556
